data_4134377
loop_
_publ_author_name
'Lanke, Veeranjaneyulu'
'Marek, Ilan'

_publ_section_title
;
 Nucleophilic Substitution at Quaternary Carbon Stereocenters.
;
_journal_issue 12
_journal_name_full 'Journal of the American Chemical Society'
_journal_page_first 5543
_journal_page_last 5548
_journal_paper_doi 10.1021/jacs.0c01133
_journal_volume 142
_journal_year 2020
_chemical_absolute_configuration unk
_chemical_formula_moiety 'C30 H44 F2 O4'
_chemical_formula_sum 'C30 H44 F2 O4'
_chemical_formula_weight 506.65
_chemical_name_common 'Marek155b (Veeru)'
_space_group_crystal_system triclinic
_space_group_IT_number 2
_space_group_name_Hall '-P 1'
_space_group_name_H-M_alt 'P -1'
_atom_sites_solution_hydrogens geom
_audit_creation_method SHELXL-2018/3
_cell_angle_alpha 108.412(2)
_cell_angle_beta 94.7640(10)
_cell_angle_gamma 104.611(3)
_cell_formula_units_Z 1
_cell_length_a 5.893(4)
_cell_length_b 9.976(7)
_cell_length_c 13.552(6)
_cell_measurement_reflns_used 2572
_cell_measurement_temperature 200(2)
_cell_measurement_theta_max 25.280
_cell_measurement_theta_min 1.609
_cell_volume 719.9(8)
_computing_cell_refinement 'APEX2 v2010.7-0 (Bruker AXS)'
_computing_data_collection 'Bruker Instrument Service v2010.7.0.0'
_computing_data_reduction 'SAINT V7.68A (Bruker AXS, 2009)'
_computing_molecular_graphics 'Olex2 (Dolomanov et al., 2009)'
_computing_publication_material 'Olex2 (Dolomanov et al., 2009)'
_computing_structure_refinement 'SHELXL-2018/3 (Sheldrick, 2018)'
_computing_structure_solution 'SHELXT 2014/4 (Sheldrick, 2014)'
_diffrn_ambient_temperature 200(2)
_diffrn_detector_area_resol_mean 95
_diffrn_measured_fraction_theta_full 0.990
_diffrn_measured_fraction_theta_max 0.988
_diffrn_measurement_device_type 'APEX2 (Bruker AXS)'
_diffrn_measurement_method '\f and \w scans'
_diffrn_radiation_type MoK\a
_diffrn_radiation_wavelength 0.71073
_diffrn_reflns_av_R_equivalents 0.1118
_diffrn_reflns_av_unetI/netI 0.1264
_diffrn_reflns_Laue_measured_fraction_full 0.990
_diffrn_reflns_Laue_measured_fraction_max 0.988
_diffrn_reflns_limit_h_max 6
_diffrn_reflns_limit_h_min -7
_diffrn_reflns_limit_k_max 11
_diffrn_reflns_limit_k_min -11
_diffrn_reflns_limit_l_max 16
_diffrn_reflns_limit_l_min -16
_diffrn_reflns_number 5957
_diffrn_reflns_point_group_measured_fraction_full 0.990
_diffrn_reflns_point_group_measured_fraction_max 0.988
_diffrn_reflns_theta_full 25.242
_diffrn_reflns_theta_max 25.280
_diffrn_reflns_theta_min 1.609
_exptl_absorpt_coefficient_mu 0.084
_exptl_absorpt_correction_T_max 0.967
_exptl_absorpt_correction_T_min 0.960
_exptl_absorpt_correction_type multi-scan
_exptl_absorpt_process_details 'SADABS V2008/1 (Bruker AXS)'
_exptl_crystal_colour colorless
_exptl_crystal_density_diffrn 1.169
_exptl_crystal_description block
_exptl_crystal_F_000 274
_exptl_crystal_size_max 0.240
_exptl_crystal_size_mid 0.180
_exptl_crystal_size_min 0.150
_refine_diff_density_max 0.204
_refine_diff_density_min -0.186
_refine_diff_density_rms 0.044
_refine_ls_extinction_method none
_refine_ls_goodness_of_fit_ref 1.017
_refine_ls_hydrogen_treatment constr
_refine_ls_matrix_type full
_refine_ls_number_parameters 166
_refine_ls_number_reflns 2572
_refine_ls_number_restraints 0
_refine_ls_restrained_S_all 1.017
_refine_ls_R_factor_all 0.0822
_refine_ls_R_factor_gt 0.0510
_refine_ls_shift/su_max 0.000
_refine_ls_shift/su_mean 0.000
_refine_ls_structure_factor_coef Fsqd
_refine_ls_weighting_details 'w=1/[\s^2^(Fo^2^)+(0.0227P)^2^] where P=(Fo^2^+2Fc^2^)/3'
_refine_ls_weighting_scheme calc
_refine_ls_wR_factor_gt 0.1196
_refine_ls_wR_factor_ref 0.1332
_reflns_Friedel_coverage 0.000
_reflns_number_gt 1726
_reflns_number_total 2572
_reflns_threshold_expression 'I > 2\s(I)'
_cod_data_source_file ja0c01133_si_003.cif
_cod_data_source_block Marek155b
_cod_depositor_comments 'Adding full bibliography for 4134376--4134377.cif.'
_cod_original_cell_volume 720.0(8)
_cod_database_code 4134377
_shelx_shelxl_version_number 2018/3
_shelx_space_group_comment
;
The symmetry employed for this shelxl refinement is uniquely defined
by the following loop, which should always be used as a source of
symmetry information in preference to the above space-group names.
They are only intended as comments.
;
_shelx_estimated_absorpt_t_min 0.980
_shelx_estimated_absorpt_t_max 0.987

loop_
_space_group_symop_operation_xyz
'x, y, z'
'-x, -y, -z'

loop_
_atom_site_label
_atom_site_type_symbol
_atom_site_fract_x
_atom_site_fract_y
_atom_site_fract_z
_atom_site_U_iso_or_equiv
_atom_site_adp_type
_atom_site_occupancy
_atom_site_site_symmetry_order
_atom_site_calc_flag
_atom_site_refinement_flags_posn
_atom_site_refinement_flags_adp
_atom_site_refinement_flags_occupancy
_atom_site_disorder_assembly
_atom_site_disorder_group
F1 F 0.4946(2) 0.54046(13) 0.85999(9) 0.0461(4) Uani 1 1 d . . . . .
O1 O 0.7490(3) 0.60576(17) 0.65040(13) 0.0491(4) Uani 1 1 d . . . . .
O2 O 0.3541(3) 0.52215(14) 0.64197(11) 0.0372(4) Uani 1 1 d . . . . .
C1 C 0.3609(5) 0.7800(2) 0.7057(2) 0.0515(6) Uani 1 1 d . . . . .
H1A H 0.323604 0.857216 0.683027 0.077 Uiso 1 1 calc R U . . .
H1B H 0.527703 0.814345 0.740969 0.077 Uiso 1 1 calc R U . . .
H1C H 0.257024 0.757878 0.754876 0.077 Uiso 1 1 calc R U . . .
C2 C 0.3219(4) 0.6430(2) 0.61115(18) 0.0433(6) Uani 1 1 d . . . . .
H2A H 0.158445 0.614637 0.571192 0.052 Uiso 1 1 calc R U . . .
H2B H 0.435471 0.663485 0.564121 0.052 Uiso 1 1 calc R U . . .
C3 C 0.5782(4) 0.5191(2) 0.66212(15) 0.0340(5) Uani 1 1 d . . . . .
C4 C 0.5872(4) 0.3936(2) 0.70120(15) 0.0327(5) Uani 1 1 d . . . . .
H4 H 0.424850 0.320469 0.679916 0.039 Uiso 1 1 calc R U . . .
C5 C 0.7587(4) 0.3161(2) 0.64998(15) 0.0339(5) Uani 1 1 d . . . . .
H5 H 0.907180 0.374953 0.643677 0.041 Uiso 1 1 calc R U . . .
C6 C 0.7144(4) 0.1715(2) 0.61353(15) 0.0333(5) Uani 1 1 d . . . . .
H6 H 0.569587 0.115710 0.625243 0.040 Uiso 1 1 calc R U . . .
C7 C 0.8637(4) 0.0865(2) 0.55670(14) 0.0290(5) Uani 1 1 d . . . . .
C8 C 0.8340(4) -0.0586(2) 0.55211(15) 0.0343(5) Uani 1 1 d . . . . .
H8 H 0.719221 -0.100650 0.587593 0.041 Uiso 1 1 calc R U . . .
C9 C 0.9665(4) -0.1427(2) 0.49755(15) 0.0327(5) Uani 1 1 d . . . . .
H9 H 0.942175 -0.240899 0.496729 0.039 Uiso 1 1 calc R U . . .
C10 C 0.6506(4) 0.4543(2) 0.82495(16) 0.0376(5) Uani 1 1 d . . . . .
C11 C 0.9008(4) 0.5572(3) 0.86780(19) 0.0511(6) Uani 1 1 d . . . . .
H11A H 0.922967 0.639915 0.841734 0.077 Uiso 1 1 calc R U . . .
H11B H 1.015581 0.503203 0.844256 0.077 Uiso 1 1 calc R U . . .
H11C H 0.926181 0.595150 0.945191 0.077 Uiso 1 1 calc R U . . .
C12 C 0.5945(4) 0.3307(2) 0.87020(17) 0.0451(6) Uani 1 1 d . . . . .
H12A H 0.638494 0.375619 0.948120 0.054 Uiso 1 1 calc R U . . .
H12B H 0.698244 0.267218 0.845790 0.054 Uiso 1 1 calc R U . . .
C13 C 0.3370(5) 0.2316(3) 0.84277(19) 0.0514(6) Uani 1 1 d . . . . .
H13A H 0.230258 0.294848 0.859927 0.062 Uiso 1 1 calc R U . . .
H13B H 0.297754 0.176342 0.765706 0.062 Uiso 1 1 calc R U . . .
C14 C 0.2882(5) 0.1226(3) 0.89991(19) 0.0570(7) Uani 1 1 d . . . . .
H14A H 0.321183 0.177501 0.976989 0.068 Uiso 1 1 calc R U . . .
H14B H 0.397863 0.061017 0.884682 0.068 Uiso 1 1 calc R U . . .
C15 C 0.0342(6) 0.0229(3) 0.8683(2) 0.0712(8) Uani 1 1 d . . . . .
H15A H 0.000145 -0.031478 0.791960 0.107 Uiso 1 1 calc R U . . .
H15B H -0.075102 0.082929 0.886276 0.107 Uiso 1 1 calc R U . . .
H15C H 0.012773 -0.047193 0.906057 0.107 Uiso 1 1 calc R U . . .

loop_
_atom_site_aniso_label
_atom_site_aniso_U_11
_atom_site_aniso_U_22
_atom_site_aniso_U_33
_atom_site_aniso_U_23
_atom_site_aniso_U_13
_atom_site_aniso_U_12
F1 0.0507(9) 0.0492(8) 0.0420(7) 0.0071(5) 0.0205(6) 0.0284(6)
O1 0.0385(10) 0.0472(9) 0.0717(11) 0.0277(8) 0.0275(8) 0.0154(8)
O2 0.0312(9) 0.0353(8) 0.0504(9) 0.0178(7) 0.0129(7) 0.0135(6)
C1 0.0549(17) 0.0448(14) 0.0652(16) 0.0201(12) 0.0319(13) 0.0243(12)
C2 0.0428(15) 0.0370(12) 0.0551(14) 0.0216(10) 0.0079(11) 0.0136(10)
C3 0.0340(13) 0.0308(11) 0.0368(11) 0.0059(9) 0.0163(10) 0.0129(10)
C4 0.0303(12) 0.0326(11) 0.0355(11) 0.0072(8) 0.0143(9) 0.0129(9)
C5 0.0325(12) 0.0351(11) 0.0358(11) 0.0082(9) 0.0145(9) 0.0152(9)
C6 0.0315(13) 0.0341(12) 0.0370(11) 0.0115(9) 0.0128(9) 0.0135(9)
C7 0.0298(12) 0.0269(10) 0.0288(10) 0.0049(8) 0.0061(9) 0.0120(8)
C8 0.0360(13) 0.0330(11) 0.0368(11) 0.0140(9) 0.0163(10) 0.0096(9)
C9 0.0387(13) 0.0243(10) 0.0386(11) 0.0113(8) 0.0128(10) 0.0127(9)
C10 0.0379(14) 0.0435(12) 0.0334(11) 0.0064(9) 0.0141(10) 0.0220(10)
C11 0.0437(15) 0.0534(15) 0.0470(14) 0.0062(11) 0.0058(11) 0.0136(12)
C12 0.0476(16) 0.0562(14) 0.0388(13) 0.0176(10) 0.0152(11) 0.0242(12)
C13 0.0498(16) 0.0643(16) 0.0484(14) 0.0264(12) 0.0201(12) 0.0190(12)
C14 0.080(2) 0.0484(15) 0.0456(14) 0.0166(11) 0.0247(14) 0.0202(14)
C15 0.081(2) 0.0672(18) 0.0702(18) 0.0307(15) 0.0350(17) 0.0142(16)

loop_
_atom_type_symbol
_atom_type_description
_atom_type_scat_dispersion_real
_atom_type_scat_dispersion_imag
_atom_type_scat_source
C C 0.0033 0.0016 'International Tables Vol C Tables 4.2.6.8 and 6.1.1.4'
H H 0.0000 0.0000 'International Tables Vol C Tables 4.2.6.8 and 6.1.1.4'
F F 0.0171 0.0103 'International Tables Vol C Tables 4.2.6.8 and 6.1.1.4'
O O 0.0106 0.0060 'International Tables Vol C Tables 4.2.6.8 and 6.1.1.4'

loop_
_geom_angle_atom_site_label_1
_geom_angle_atom_site_label_2
_geom_angle_atom_site_label_3
_geom_angle
_geom_angle_site_symmetry_1
_geom_angle_site_symmetry_3
_geom_angle_publ_flag
C3 O2 C2 116.58(16) . . ?
C2 C1 H1A 109.5 . . ?
C2 C1 H1B 109.5 . . ?
H1A C1 H1B 109.5 . . ?
C2 C1 H1C 109.5 . . ?
H1A C1 H1C 109.5 . . ?
H1B C1 H1C 109.5 . . ?
O2 C2 C1 111.24(18) . . ?
O2 C2 H2A 109.4 . . ?
C1 C2 H2A 109.4 . . ?
O2 C2 H2B 109.4 . . ?
C1 C2 H2B 109.4 . . ?
H2A C2 H2B 108.0 . . ?
O1 C3 O2 123.77(19) . . ?
O1 C3 C4 125.3(2) . . ?
O2 C3 C4 110.96(18) . . ?
C5 C4 C3 110.41(17) . . ?
C5 C4 C10 112.76(16) . . ?
C3 C4 C10 109.57(16) . . ?
C5 C4 H4 108.0 . . ?
C3 C4 H4 108.0 . . ?
C10 C4 H4 108.0 . . ?
C6 C5 C4 123.7(2) . . ?
C6 C5 H5 118.2 . . ?
C4 C5 H5 118.1 . . ?
C5 C6 C7 127.4(2) . . ?
C5 C6 H6 116.3 . . ?
C7 C6 H6 116.3 . . ?
C8 C7 C9 116.87(18) . 2_756 ?
C8 C7 C6 120.17(19) . . ?
C9 C7 C6 122.92(17) 2_756 . ?
C9 C8 C7 121.76(19) . . ?
C9 C8 H8 119.1 . . ?
C7 C8 H8 119.1 . . ?
C8 C9 C7 121.37(18) . 2_756 ?
C8 C9 H9 119.3 . . ?
C7 C9 H9 119.3 2_756 . ?
F1 C10 C11 106.37(18) . . ?
F1 C10 C12 106.14(18) . . ?
C11 C10 C12 112.62(18) . . ?
F1 C10 C4 105.64(15) . . ?
C11 C10 C4 113.53(19) . . ?
C12 C10 C4 111.83(17) . . ?
C10 C11 H11A 109.5 . . ?
C10 C11 H11B 109.5 . . ?
H11A C11 H11B 109.5 . . ?
C10 C11 H11C 109.5 . . ?
H11A C11 H11C 109.5 . . ?
H11B C11 H11C 109.5 . . ?
C10 C12 C13 116.89(18) . . ?
C10 C12 H12A 108.1 . . ?
C13 C12 H12A 108.1 . . ?
C10 C12 H12B 108.1 . . ?
C13 C12 H12B 108.1 . . ?
H12A C12 H12B 107.3 . . ?
C14 C13 C12 114.0(2) . . ?
C14 C13 H13A 108.7 . . ?
C12 C13 H13A 108.7 . . ?
C14 C13 H13B 108.7 . . ?
C12 C13 H13B 108.7 . . ?
H13A C13 H13B 107.6 . . ?
C13 C14 C15 112.7(2) . . ?
C13 C14 H14A 109.1 . . ?
C15 C14 H14A 109.1 . . ?
C13 C14 H14B 109.1 . . ?
C15 C14 H14B 109.1 . . ?
H14A C14 H14B 107.8 . . ?
C14 C15 H15A 109.5 . . ?
C14 C15 H15B 109.5 . . ?
H15A C15 H15B 109.5 . . ?
C14 C15 H15C 109.5 . . ?
H15A C15 H15C 109.5 . . ?
H15B C15 H15C 109.5 . . ?

loop_
_geom_bond_atom_site_label_1
_geom_bond_atom_site_label_2
_geom_bond_distance
_geom_bond_site_symmetry_2
_geom_bond_publ_flag
F1 C10 1.422(2) . ?
O1 C3 1.209(3) . ?
O2 C3 1.336(3) . ?
O2 C2 1.444(2) . ?
C1 C2 1.499(3) . ?
C1 H1A 0.9800 . ?
C1 H1B 0.9800 . ?
C1 H1C 0.9800 . ?
C2 H2A 0.9900 . ?
C2 H2B 0.9900 . ?
C3 C4 1.516(3) . ?
C4 C5 1.507(3) . ?
C4 C10 1.568(3) . ?
C4 H4 1.0000 . ?
C5 C6 1.315(3) . ?
C5 H5 0.9500 . ?
C6 C7 1.470(3) . ?
C6 H6 0.9500 . ?
C7 C8 1.394(3) . ?
C7 C9 1.399(3) 2_756 ?
C8 C9 1.376(3) . ?
C8 H8 0.9500 . ?
C9 H9 0.9500 . ?
C10 C11 1.511(3) . ?
C10 C12 1.521(3) . ?
C11 H11A 0.9800 . ?
C11 H11B 0.9800 . ?
C11 H11C 0.9800 . ?
C12 C13 1.528(4) . ?
C12 H12A 0.9900 . ?
C12 H12B 0.9900 . ?
C13 C14 1.509(3) . ?
C13 H13A 0.9900 . ?
C13 H13B 0.9900 . ?
C14 C15 1.512(4) . ?
C14 H14A 0.9900 . ?
C14 H14B 0.9900 . ?
C15 H15A 0.9800 . ?
C15 H15B 0.9800 . ?
C15 H15C 0.9800 . ?
